data_4075072
loop_
_publ_author_name
'Xue, Peng'
'Zhu, Jun'
'Liu, Sheng Hua'
'Huang, Xin'
'Ng, Weng Sang'
'Sung, Herman H. Y.'
'Williams, Ian D.'
'Lin, Zhenyang'
'Jia, Guochen'

_publ_section_title
;
 Reactions of [Cp*Ru(H2O)(NBD)]+with Dihydrogen, Silanes, Olefins,
 Alkynes, and Allenes
;
_journal_issue 9
_journal_name_full Organometallics
_journal_page_first 2344
_journal_paper_doi 10.1021/om0600285
_journal_volume 25
_journal_year 2006
_chemical_formula_sum 'C53 H53 B O Ru Si'
_chemical_formula_weight 845.92
_chemical_name_systematic
; 
 ? 
;
_space_group_IT_number 14
_symmetry_cell_setting monoclinic
_symmetry_space_group_name_Hall '-P 2ybc'
_symmetry_space_group_name_H-M 'P 1 21/c 1'
_atom_sites_solution_hydrogens geom
_atom_sites_solution_primary direct
_atom_sites_solution_secondary difmap
_audit_creation_method SHELXL-97
_cell_angle_alpha 90.00
_cell_angle_beta 94.9360(10)
_cell_angle_gamma 90.00
_cell_formula_units_Z 4
_cell_length_a 13.5964(10)
_cell_length_b 15.9305(12)
_cell_length_c 19.8104(15)
_cell_measurement_reflns_used 6908
_cell_measurement_temperature 100(2)
_cell_measurement_theta_max 27.9030
_cell_measurement_theta_min 2.4278
_cell_volume 4275.0(6)
_computing_structure_refinement 'SHELXL-97 (Sheldrick, 1997)'
_computing_structure_solution 'SHELXS-97 (Sheldrick, 1990)'
_diffrn_ambient_temperature 100(2)
_diffrn_measured_fraction_theta_full 0.992
_diffrn_measured_fraction_theta_max 0.992
_diffrn_radiation_monochromator graphite
_diffrn_radiation_source 'fine-focus sealed tube'
_diffrn_radiation_type MoK\a
_diffrn_radiation_wavelength 0.71073
_diffrn_reflns_av_R_equivalents 0.0350
_diffrn_reflns_av_sigmaI/netI 0.0377
_diffrn_reflns_limit_h_max 16
_diffrn_reflns_limit_h_min -15
_diffrn_reflns_limit_k_max 19
_diffrn_reflns_limit_k_min -19
_diffrn_reflns_limit_l_max 24
_diffrn_reflns_limit_l_min -23
_diffrn_reflns_number 28177
_diffrn_reflns_theta_full 26.00
_diffrn_reflns_theta_max 26.00
_diffrn_reflns_theta_min 1.50
_exptl_absorpt_coefficient_mu 0.433
_exptl_absorpt_correction_T_max 1.00
_exptl_absorpt_correction_T_min 0.91
_exptl_absorpt_correction_type multi-scan
_exptl_absorpt_process_details SADABs
_exptl_crystal_colour colorless
_exptl_crystal_density_diffrn 1.314
_exptl_crystal_density_method 'not measured'
_exptl_crystal_description block
_exptl_crystal_F_000 1768
_exptl_crystal_size_max 0.40
_exptl_crystal_size_mid 0.25
_exptl_crystal_size_min 0.15
_refine_diff_density_max 0.616
_refine_diff_density_min -0.324
_refine_diff_density_rms 0.066
_refine_ls_extinction_method none
_refine_ls_goodness_of_fit_ref 1.021
_refine_ls_hydrogen_treatment constr
_refine_ls_matrix_type full
_refine_ls_number_parameters 514
_refine_ls_number_reflns 8339
_refine_ls_number_restraints 0
_refine_ls_restrained_S_all 1.021
_refine_ls_R_factor_all 0.0444
_refine_ls_R_factor_gt 0.0325
_refine_ls_shift/su_max 0.001
_refine_ls_shift/su_mean 0.000
_refine_ls_structure_factor_coef Fsqd
_refine_ls_weighting_details 'calc w=1/[\s^2^(Fo^2^)+(0.0435P)^2^+0.1900P] where P=(Fo^2^+2Fc^2^)/3'
_refine_ls_weighting_scheme calc
_refine_ls_wR_factor_gt 0.0743
_refine_ls_wR_factor_ref 0.0781
_reflns_number_gt 6864
_reflns_number_total 8339
_reflns_threshold_expression >2sigma(I)
_cod_data_source_file om0600285si20060110_080102.cif
_cod_data_source_block peng17
_cod_depositor_comments
;
The following automatic conversions were performed:

'_symmetry_cell_setting' value 'Monoclinic' changed to 'monoclinic'
according to /home/saulius/struct/CIF-dictionaries/cif_core.dic
dictionary named 'cif_core.dic' version 2.4.1 from 2010-06-29.

Automatic conversion script
Id: cif_fix_values 1715 2011-07-08 13:25:40Z adriana 
;
_cod_original_sg_symbol_H-M P2(1)/c
_cod_database_code 4075072

loop_
_symmetry_equiv_pos_as_xyz
'x, y, z'
'-x, y+1/2, -z+1/2'
'-x, -y, -z'
'x, -y-1/2, z-1/2'

loop_
_atom_site_label
_atom_site_type_symbol
_atom_site_fract_x
_atom_site_fract_y
_atom_site_fract_z
_atom_site_U_iso_or_equiv
_atom_site_adp_type
_atom_site_occupancy
_atom_site_symmetry_multiplicity
_atom_site_calc_flag
_atom_site_refinement_flags
Ru1 Ru 0.198217(12) 0.243165(9) 0.116298(8) 0.01351(6) Uani 1 1 d .
Si1 Si 0.40932(4) 0.20112(3) 0.25107(3) 0.01579(13) Uani 1 1 d .
O1 O 0.47548(11) 0.20471(9) 0.18603(7) 0.0214(3) Uani 1 1 d .
B1 B 0.87398(18) 0.37966(14) 0.80697(12) 0.0171(5) Uani 1 1 d .
C1 C 0.25736(16) 0.15555(13) 0.04455(10) 0.0190(5) Uani 1 1 d .
C2 C 0.28224(16) 0.23968(13) 0.02691(11) 0.0186(4) Uani 1 1 d .
C3 C 0.19207(15) 0.28507(13) 0.01162(10) 0.0161(4) Uani 1 1 d .
C4 C 0.11099(16) 0.22870(13) 0.02025(10) 0.0171(4) Uani 1 1 d .
C5 C 0.15202(17) 0.14864(13) 0.04030(10) 0.0198(5) Uani 1 1 d .
C6 C 0.32888(18) 0.08522(13) 0.05947(11) 0.0257(5) Uani 1 1 d .
H6A H 0.3417 0.0571 0.0171 0.039 Uiso 1 1 calc R
H6B H 0.3010 0.0449 0.0899 0.039 Uiso 1 1 calc R
H6C H 0.3909 0.1077 0.0812 0.039 Uiso 1 1 calc R
C7 C 0.38443(16) 0.27343(14) 0.02232(12) 0.0240(5) Uani 1 1 d .
H7A H 0.4047 0.2635 -0.0233 0.036 Uiso 1 1 calc R
H7B H 0.4304 0.2450 0.0557 0.036 Uiso 1 1 calc R
H7C H 0.3850 0.3339 0.0316 0.036 Uiso 1 1 calc R
C8 C 0.18259(17) 0.37436(13) -0.01200(11) 0.0236(5) Uani 1 1 d .
H8A H 0.1816 0.3761 -0.0615 0.035 Uiso 1 1 calc R
H8B H 0.2388 0.4070 0.0080 0.035 Uiso 1 1 calc R
H8C H 0.1211 0.3983 0.0020 0.035 Uiso 1 1 calc R
C9 C 0.00323(17) 0.24850(13) 0.01037(11) 0.0230(5) Uani 1 1 d .
H9A H -0.0211 0.2374 -0.0368 0.035 Uiso 1 1 calc R
H9B H -0.0072 0.3078 0.0209 0.035 Uiso 1 1 calc R
H9C H -0.0327 0.2133 0.0405 0.035 Uiso 1 1 calc R
C10 C 0.09383(19) 0.07110(13) 0.05147(12) 0.0290(5) Uani 1 1 d .
H10A H 0.0834 0.0398 0.0089 0.043 Uiso 1 1 calc R
H10B H 0.0298 0.0867 0.0671 0.043 Uiso 1 1 calc R
H10C H 0.1301 0.0360 0.0858 0.043 Uiso 1 1 calc R
C11 C 0.28512(16) 0.24221(12) 0.21839(10) 0.0167(4) Uani 1 1 d .
C12 C 0.27558(16) 0.32574(12) 0.19243(10) 0.0179(4) Uani 1 1 d .
H12A H 0.3332 0.3583 0.1882 0.021 Uiso 1 1 calc R
C13 C 0.18217(16) 0.36071(13) 0.17300(10) 0.0204(5) Uani 1 1 d .
H13A H 0.1771 0.4168 0.1567 0.024 Uiso 1 1 calc R
C14 C 0.09656(16) 0.31248(13) 0.17777(10) 0.0203(5) Uani 1 1 d .
H14A H 0.0335 0.3364 0.1656 0.024 Uiso 1 1 calc R
C15 C 0.10403(16) 0.22885(14) 0.20058(11) 0.0201(5) Uani 1 1 d .
H15A H 0.0462 0.1956 0.2019 0.024 Uiso 1 1 calc R
C16 C 0.19729(15) 0.19444(13) 0.22141(10) 0.0172(4) Uani 1 1 d .
H16A H 0.2015 0.1384 0.2377 0.021 Uiso 1 1 calc R
C21 C 0.39802(15) 0.09144(12) 0.28281(11) 0.0174(4) Uani 1 1 d .
C22 C 0.40875(16) 0.02206(13) 0.24080(11) 0.0213(5) Uani 1 1 d .
H22A H 0.4241 0.0305 0.1954 0.026 Uiso 1 1 calc R
C23 C 0.39714(16) -0.05924(13) 0.26475(12) 0.0251(5) Uani 1 1 d .
H23A H 0.4045 -0.1059 0.2357 0.030 Uiso 1 1 calc R
C24 C 0.37493(16) -0.07200(13) 0.33063(12) 0.0244(5) Uani 1 1 d .
H24A H 0.3675 -0.1275 0.3470 0.029 Uiso 1 1 calc R
C25 C 0.36339(16) -0.00385(13) 0.37306(11) 0.0217(5) Uani 1 1 d .
H25A H 0.3476 -0.0125 0.4183 0.026 Uiso 1 1 calc R
C26 C 0.37518(15) 0.07670(13) 0.34876(11) 0.0187(4) Uani 1 1 d .
H26A H 0.3674 0.1231 0.3780 0.022 Uiso 1 1 calc R
C31 C 0.45875(16) 0.27211(13) 0.32185(11) 0.0182(4) Uani 1 1 d .
C32 C 0.54905(16) 0.25289(13) 0.35790(11) 0.0212(5) Uani 1 1 d .
H32A H 0.5826 0.2028 0.3476 0.025 Uiso 1 1 calc R
C33 C 0.59039(17) 0.30580(14) 0.40842(11) 0.0244(5) Uani 1 1 d .
H33A H 0.6519 0.2918 0.4322 0.029 Uiso 1 1 calc R
C34 C 0.54210(18) 0.37890(14) 0.42420(12) 0.0263(5) Uani 1 1 d .
H34A H 0.5705 0.4151 0.4586 0.032 Uiso 1 1 calc R
C35 C 0.45218(17) 0.39902(14) 0.38962(11) 0.0251(5) Uani 1 1 d .
H35A H 0.4187 0.4489 0.4004 0.030 Uiso 1 1 calc R
C36 C 0.41121(17) 0.34582(13) 0.33906(11) 0.0216(5) Uani 1 1 d .
H36A H 0.3495 0.3600 0.3157 0.026 Uiso 1 1 calc R
C40 C 0.57833(17) 0.18648(16) 0.18839(13) 0.0320(6) Uani 1 1 d .
H40A H 0.6010 0.1929 0.1430 0.048 Uiso 1 1 calc R
H40B H 0.5900 0.1287 0.2040 0.048 Uiso 1 1 calc R
H40C H 0.6148 0.2253 0.2197 0.048 Uiso 1 1 calc R
C41 C 0.84256(15) 0.38461(13) 0.72448(11) 0.0183(4) Uani 1 1 d .
C42 C 0.82771(16) 0.46216(13) 0.69098(11) 0.0208(5) Uani 1 1 d .
H42A H 0.8369 0.5122 0.7168 0.025 Uiso 1 1 calc R
C43 C 0.80028(16) 0.46898(15) 0.62198(11) 0.0252(5) Uani 1 1 d .
H43A H 0.7906 0.5227 0.6017 0.030 Uiso 1 1 calc R
C44 C 0.78701(17) 0.39688(15) 0.58268(12) 0.0265(5) Uani 1 1 d .
H44A H 0.7680 0.4009 0.5355 0.032 Uiso 1 1 calc R
C45 C 0.80183(16) 0.31918(15) 0.61318(12) 0.0250(5) Uani 1 1 d .
H45A H 0.7937 0.2694 0.5868 0.030 Uiso 1 1 calc R
C46 C 0.82875(15) 0.31393(13) 0.68269(11) 0.0201(5) Uani 1 1 d .
H46A H 0.8381 0.2599 0.7026 0.024 Uiso 1 1 calc R
C51 C 0.96177(15) 0.44879(12) 0.82849(10) 0.0166(4) Uani 1 1 d .
C52 C 0.97518(16) 0.48322(12) 0.89342(11) 0.0186(4) Uani 1 1 d .
H52A H 0.9290 0.4696 0.9250 0.022 Uiso 1 1 calc R
C53 C 1.05287(16) 0.53649(12) 0.91399(11) 0.0204(5) Uani 1 1 d .
H53A H 1.0588 0.5583 0.9588 0.024 Uiso 1 1 calc R
C54 C 1.12163(16) 0.55795(13) 0.86945(11) 0.0220(5) Uani 1 1 d .
H54A H 1.1748 0.5945 0.8832 0.026 Uiso 1 1 calc R
C55 C 1.11178(16) 0.52527(13) 0.80445(12) 0.0235(5) Uani 1 1 d .
H55A H 1.1588 0.5389 0.7734 0.028 Uiso 1 1 calc R
C56 C 1.03291(16) 0.47246(13) 0.78462(11) 0.0195(5) Uani 1 1 d .
H56A H 1.0269 0.4515 0.7396 0.023 Uiso 1 1 calc R
C61 C 0.91520(16) 0.28549(13) 0.82760(10) 0.0176(4) Uani 1 1 d .
C62 C 0.85005(17) 0.21743(13) 0.83337(11) 0.0218(5) Uani 1 1 d .
H62A H 0.7810 0.2273 0.8262 0.026 Uiso 1 1 calc R
C63 C 0.88273(18) 0.13661(13) 0.84908(11) 0.0255(5) Uani 1 1 d .
H63A H 0.8361 0.0930 0.8537 0.031 Uiso 1 1 calc R
C64 C 0.98240(18) 0.11901(14) 0.85803(11) 0.0259(5) Uani 1 1 d .
H64A H 1.0048 0.0636 0.8680 0.031 Uiso 1 1 calc R
C65 C 1.04918(17) 0.18389(14) 0.85213(10) 0.0231(5) Uani 1 1 d .
H65A H 1.1181 0.1729 0.8575 0.028 Uiso 1 1 calc R
C66 C 1.01543(16) 0.26494(13) 0.83846(10) 0.0192(4) Uani 1 1 d .
H66A H 1.0627 0.3086 0.8364 0.023 Uiso 1 1 calc R
C71 C 0.77891(15) 0.40108(12) 0.85026(10) 0.0173(4) Uani 1 1 d .
C72 C 0.69951(15) 0.45231(12) 0.82658(11) 0.0178(4) Uani 1 1 d .
H72A H 0.6965 0.4718 0.7811 0.021 Uiso 1 1 calc R
C73 C 0.62484(15) 0.47591(13) 0.86663(11) 0.0202(5) Uani 1 1 d .
H73A H 0.5732 0.5116 0.8485 0.024 Uiso 1 1 calc R
C74 C 0.62546(16) 0.44766(13) 0.93256(11) 0.0221(5) Uani 1 1 d .
H74A H 0.5747 0.4635 0.9601 0.027 Uiso 1 1 calc R
C75 C 0.70185(16) 0.39552(13) 0.95791(11) 0.0222(5) Uani 1 1 d .
H75A H 0.7033 0.3753 1.0031 0.027 Uiso 1 1 calc R
C76 C 0.77552(16) 0.37292(13) 0.91777(11) 0.0193(5) Uani 1 1 d .
H76A H 0.8264 0.3367 0.9363 0.023 Uiso 1 1 calc R

loop_
_atom_site_aniso_label
_atom_site_aniso_U_11
_atom_site_aniso_U_22
_atom_site_aniso_U_33
_atom_site_aniso_U_23
_atom_site_aniso_U_13
_atom_site_aniso_U_12
Ru1 0.01400(9) 0.01325(9) 0.01329(9) 0.00132(6) 0.00130(6) 0.00177(6)
Si1 0.0150(3) 0.0160(3) 0.0162(3) 0.0014(2) 0.0005(2) 0.0016(2)
O1 0.0179(8) 0.0257(8) 0.0206(8) 0.0028(6) 0.0031(6) 0.0041(6)
B1 0.0177(13) 0.0159(11) 0.0177(12) 0.0004(9) 0.0009(10) 0.0004(9)
C1 0.0241(12) 0.0198(10) 0.0132(11) -0.0020(8) 0.0028(9) 0.0047(9)
C2 0.0201(11) 0.0226(11) 0.0132(10) 0.0008(8) 0.0030(9) 0.0043(9)
C3 0.0175(11) 0.0187(10) 0.0123(10) 0.0004(8) 0.0025(8) 0.0023(8)
C4 0.0193(11) 0.0217(10) 0.0104(10) -0.0009(8) 0.0012(9) -0.0004(8)
C5 0.0284(13) 0.0188(10) 0.0120(11) -0.0023(8) 0.0014(9) 0.0008(9)
C6 0.0322(14) 0.0230(11) 0.0221(12) 0.0005(9) 0.0033(10) 0.0116(10)
C7 0.0202(12) 0.0286(12) 0.0239(12) 0.0038(9) 0.0056(10) 0.0008(9)
C8 0.0270(13) 0.0217(11) 0.0223(12) 0.0075(9) 0.0029(10) 0.0025(9)
C9 0.0203(12) 0.0302(12) 0.0184(11) -0.0014(9) 0.0010(9) 0.0004(9)
C10 0.0381(15) 0.0205(11) 0.0282(13) 0.0005(9) 0.0017(11) -0.0054(10)
C11 0.0191(11) 0.0183(10) 0.0129(10) -0.0004(8) 0.0018(9) 0.0016(8)
C12 0.0206(12) 0.0147(10) 0.0182(11) -0.0023(8) 0.0007(9) 0.0010(8)
C13 0.0287(13) 0.0168(10) 0.0152(11) -0.0028(8) -0.0011(9) 0.0065(9)
C14 0.0200(12) 0.0261(11) 0.0150(11) -0.0033(9) 0.0014(9) 0.0094(9)
C15 0.0174(11) 0.0297(11) 0.0135(11) -0.0004(9) 0.0027(9) 0.0004(9)
C16 0.0185(11) 0.0198(10) 0.0137(10) 0.0026(8) 0.0028(9) 0.0000(8)
C21 0.0132(11) 0.0194(10) 0.0190(11) 0.0010(8) -0.0016(9) 0.0028(8)
C22 0.0225(12) 0.0221(11) 0.0191(12) 0.0003(9) 0.0004(9) 0.0029(9)
C23 0.0229(12) 0.0188(11) 0.0330(13) -0.0058(9) -0.0014(10) 0.0032(9)
C24 0.0202(12) 0.0195(11) 0.0331(14) 0.0059(9) 0.0007(10) -0.0019(9)
C25 0.0178(11) 0.0248(11) 0.0227(12) 0.0052(9) 0.0032(9) -0.0014(9)
C26 0.0144(11) 0.0228(11) 0.0184(11) -0.0014(8) -0.0007(9) -0.0005(8)
C31 0.0189(11) 0.0180(10) 0.0180(11) 0.0035(8) 0.0025(9) -0.0029(8)
C32 0.0215(12) 0.0185(10) 0.0233(12) 0.0022(9) 0.0009(9) -0.0002(9)
C33 0.0188(12) 0.0276(12) 0.0260(12) 0.0024(10) -0.0032(10) -0.0032(9)
C34 0.0302(13) 0.0242(11) 0.0242(12) -0.0047(9) 0.0010(10) -0.0087(10)
C35 0.0295(13) 0.0186(11) 0.0276(13) -0.0003(9) 0.0055(10) -0.0005(9)
C36 0.0208(12) 0.0225(11) 0.0215(12) 0.0007(9) 0.0018(9) 0.0001(9)
C40 0.0217(13) 0.0393(14) 0.0358(14) 0.0040(11) 0.0064(11) 0.0059(10)
C41 0.0121(11) 0.0230(11) 0.0198(11) -0.0011(8) 0.0018(9) 0.0002(8)
C42 0.0194(12) 0.0224(11) 0.0204(12) -0.0003(9) 0.0007(9) -0.0022(9)
C43 0.0205(12) 0.0305(12) 0.0246(13) 0.0048(10) 0.0009(10) -0.0004(9)
C44 0.0206(12) 0.0410(14) 0.0176(12) 0.0010(10) -0.0006(10) -0.0020(10)
C45 0.0210(12) 0.0306(12) 0.0234(12) -0.0062(10) 0.0030(10) -0.0026(9)
C46 0.0173(11) 0.0222(11) 0.0209(12) -0.0003(9) 0.0029(9) 0.0003(8)
C51 0.0158(11) 0.0154(10) 0.0181(11) 0.0008(8) -0.0007(9) 0.0047(8)
C52 0.0185(11) 0.0178(10) 0.0193(11) 0.0034(8) 0.0010(9) 0.0046(8)
C53 0.0241(12) 0.0167(10) 0.0192(11) -0.0011(8) -0.0047(9) 0.0044(9)
C54 0.0178(11) 0.0190(10) 0.0279(12) 0.0013(9) -0.0052(10) 0.0003(9)
C55 0.0164(11) 0.0260(12) 0.0283(13) 0.0033(9) 0.0038(10) 0.0016(9)
C56 0.0185(11) 0.0212(11) 0.0187(11) -0.0007(8) 0.0007(9) 0.0027(8)
C61 0.0220(12) 0.0198(10) 0.0113(10) -0.0014(8) 0.0027(9) 0.0026(9)
C62 0.0223(12) 0.0222(11) 0.0212(12) -0.0001(9) 0.0033(10) 0.0022(9)
C63 0.0357(14) 0.0170(10) 0.0245(12) 0.0008(9) 0.0056(11) -0.0033(9)
C64 0.0364(14) 0.0200(11) 0.0219(12) 0.0020(9) 0.0055(11) 0.0070(10)
C65 0.0255(13) 0.0281(12) 0.0161(11) 0.0009(9) 0.0048(9) 0.0091(9)
C66 0.0209(12) 0.0232(11) 0.0141(11) -0.0001(8) 0.0044(9) 0.0009(9)
C71 0.0172(11) 0.0156(10) 0.0189(11) -0.0024(8) 0.0002(9) -0.0018(8)
C72 0.0173(11) 0.0158(10) 0.0198(11) -0.0021(8) -0.0013(9) -0.0018(8)
C73 0.0144(11) 0.0187(10) 0.0269(12) -0.0040(9) -0.0021(9) -0.0007(8)
C74 0.0157(11) 0.0254(11) 0.0258(12) -0.0098(9) 0.0050(9) -0.0018(9)
C75 0.0226(12) 0.0262(11) 0.0179(11) -0.0032(9) 0.0014(9) -0.0027(9)
C76 0.0170(11) 0.0203(10) 0.0204(11) -0.0009(8) 0.0000(9) -0.0003(8)

loop_
_atom_type_symbol
_atom_type_description
_atom_type_scat_dispersion_real
_atom_type_scat_dispersion_imag
_atom_type_scat_source
C C 0.0033 0.0016 'International Tables Vol C Tables 4.2.6.8 and 6.1.1.4'
H H 0.0000 0.0000 'International Tables Vol C Tables 4.2.6.8 and 6.1.1.4'
B B 0.0013 0.0007 'International Tables Vol C Tables 4.2.6.8 and 6.1.1.4'
O O 0.0106 0.0060 'International Tables Vol C Tables 4.2.6.8 and 6.1.1.4'
Si Si 0.0817 0.0704 'International Tables Vol C Tables 4.2.6.8 and 6.1.1.4'
Ru Ru -1.2594 0.8363 'International Tables Vol C Tables 4.2.6.8 and 6.1.1.4'

loop_
_geom_angle_atom_site_label_1
_geom_angle_atom_site_label_2
_geom_angle_atom_site_label_3
_geom_angle
C4 Ru1 C3 38.86(8)
C4 Ru1 C5 38.51(7)
C3 Ru1 C5 64.45(8)
C4 Ru1 C2 64.60(8)
C3 Ru1 C2 38.36(8)
C5 Ru1 C2 64.14(8)
C4 Ru1 C1 64.32(8)
C3 Ru1 C1 64.11(7)
C5 Ru1 C1 38.19(8)
C2 Ru1 C1 38.17(8)
C4 Ru1 C12 149.24(8)
C3 Ru1 C12 116.57(8)
C5 Ru1 C12 167.84(8)
C2 Ru1 C12 108.53(8)
C1 Ru1 C12 130.12(8)
C4 Ru1 C15 110.18(8)
C3 Ru1 C15 141.10(8)
C5 Ru1 C15 107.45(8)
C2 Ru1 C15 171.45(8)
C1 Ru1 C15 134.03(8)
C12 Ru1 C15 79.46(8)
C4 Ru1 C13 117.86(8)
C3 Ru1 C13 103.18(8)
C5 Ru1 C13 154.46(8)
C2 Ru1 C13 121.02(8)
C1 Ru1 C13 158.24(8)
C12 Ru1 C13 37.34(7)
C15 Ru1 C13 67.17(8)
C4 Ru1 C14 102.46(8)
C3 Ru1 C14 113.39(8)
C5 Ru1 C14 124.55(8)
C2 Ru1 C14 148.37(8)
C1 Ru1 C14 162.69(8)
C12 Ru1 C14 66.98(8)
C15 Ru1 C14 37.18(8)
C13 Ru1 C14 37.07(8)
C4 Ru1 C16 137.63(8)
C3 Ru1 C16 176.43(7)
C5 Ru1 C16 112.37(8)
C2 Ru1 C16 142.58(8)
C1 Ru1 C16 114.62(8)
C12 Ru1 C16 66.90(8)
C15 Ru1 C16 37.16(8)
C13 Ru1 C16 79.07(8)
C14 Ru1 C16 66.73(7)
C4 Ru1 C11 173.27(7)
C3 Ru1 C11 146.39(8)
C5 Ru1 C11 135.39(7)
C2 Ru1 C11 117.14(8)
C1 Ru1 C11 112.59(7)
C12 Ru1 C11 37.40(7)
C15 Ru1 C11 67.22(8)
C13 Ru1 C11 67.39(7)
C14 Ru1 C11 79.26(8)
C16 Ru1 C11 37.03(7)
O1 Si1 C21 111.39(9)
O1 Si1 C11 104.84(9)
C21 Si1 C11 110.20(9)
O1 Si1 C31 112.41(9)
C21 Si1 C31 110.25(9)
C11 Si1 C31 107.54(9)
C40 O1 Si1 124.89(14)
C61 B1 C71 109.04(17)
C61 B1 C51 108.75(17)
C71 B1 C51 108.01(17)
C61 B1 C41 110.07(17)
C71 B1 C41 110.90(17)
C51 B1 C41 110.01(17)
C5 C1 C2 108.27(18)
C5 C1 C6 125.7(2)
C2 C1 C6 125.8(2)
C5 C1 Ru1 70.51(12)
C2 C1 Ru1 70.75(12)
C6 C1 Ru1 128.08(15)
C1 C2 C3 107.93(19)
C1 C2 C7 126.12(19)
C3 C2 C7 125.90(19)
C1 C2 Ru1 71.08(12)
C3 C2 Ru1 70.22(12)
C7 C2 Ru1 126.20(15)
C2 C3 C4 108.01(18)
C2 C3 C8 126.4(2)
C4 C3 C8 125.53(19)
C2 C3 Ru1 71.42(12)
C4 C3 Ru1 70.30(11)
C8 C3 Ru1 125.76(14)
C5 C4 C3 107.65(19)
C5 C4 C9 125.26(19)
C3 C4 C9 127.09(19)
C5 C4 Ru1 71.39(12)
C3 C4 Ru1 70.84(11)
C9 C4 Ru1 123.30(15)
C1 C5 C4 108.13(18)
C1 C5 C10 126.5(2)
C4 C5 C10 125.3(2)
C1 C5 Ru1 71.30(12)
C4 C5 Ru1 70.10(11)
C10 C5 Ru1 126.36(15)
C16 C11 C12 117.59(19)
C16 C11 Si1 122.27(15)
C12 C11 Si1 120.06(16)
C16 C11 Ru1 70.35(11)
C12 C11 Ru1 69.28(11)
Si1 C11 Ru1 134.43(11)
C13 C12 C11 121.20(19)
C13 C12 Ru1 71.50(12)
C11 C12 Ru1 73.32(11)
C14 C13 C12 119.86(19)
C14 C13 Ru1 71.85(12)
C12 C13 Ru1 71.16(11)
C13 C14 C15 120.13(19)
C13 C14 Ru1 71.07(12)
C15 C14 Ru1 70.93(12)
C14 C15 C16 120.0(2)
C14 C15 Ru1 71.89(12)
C16 C15 Ru1 72.25(12)
C15 C16 C11 121.14(19)
C15 C16 Ru1 70.59(12)
C11 C16 Ru1 72.62(12)
C26 C21 C22 117.99(19)
C26 C21 Si1 120.43(15)
C22 C21 Si1 121.55(16)
C23 C22 C21 120.8(2)
C24 C23 C22 120.0(2)
C23 C24 C25 120.1(2)
C26 C25 C24 119.4(2)
C25 C26 C21 121.7(2)
C36 C31 C32 117.6(2)
C36 C31 Si1 122.99(17)
C32 C31 Si1 119.36(16)
C33 C32 C31 121.1(2)
C34 C33 C32 120.1(2)
C33 C34 C35 119.8(2)
C34 C35 C36 119.8(2)
C35 C36 C31 121.5(2)
C46 C41 C42 114.84(19)
C46 C41 B1 123.73(18)
C42 C41 B1 121.42(18)
C43 C42 C41 123.2(2)
C42 C43 C44 119.8(2)
C45 C44 C43 119.2(2)
C44 C45 C46 120.0(2)
C45 C46 C41 123.0(2)
C52 C51 C56 114.96(19)
C52 C51 B1 122.26(19)
C56 C51 B1 122.62(18)
C53 C52 C51 123.1(2)
C54 C53 C52 120.2(2)
C53 C54 C55 118.9(2)
C54 C55 C56 120.0(2)
C55 C56 C51 122.8(2)
C66 C61 C62 114.68(19)
C66 C61 B1 124.00(19)
C62 C61 B1 121.29(19)
C63 C62 C61 122.7(2)
C64 C63 C62 120.6(2)
C63 C64 C65 118.7(2)
C64 C65 C66 120.1(2)
C65 C66 C61 123.2(2)
C72 C71 C76 114.5(2)
C72 C71 B1 124.25(19)
C76 C71 B1 121.14(18)
C73 C72 C71 123.0(2)
C74 C73 C72 120.4(2)
C73 C74 C75 118.7(2)
C76 C75 C74 120.3(2)
C75 C76 C71 123.1(2)

loop_
_geom_bond_atom_site_label_1
_geom_bond_atom_site_label_2
_geom_bond_distance
Ru1 C4 2.166(2)
Ru1 C3 2.173(2)
Ru1 C5 2.183(2)
Ru1 C2 2.189(2)
Ru1 C1 2.194(2)
Ru1 C12 2.200(2)
Ru1 C15 2.202(2)
Ru1 C13 2.204(2)
Ru1 C14 2.214(2)
Ru1 C16 2.223(2)
Ru1 C11 2.253(2)
Si1 O1 1.6346(15)
Si1 C21 1.868(2)
Si1 C11 1.874(2)
Si1 C31 1.880(2)
O1 C40 1.425(3)
B1 C61 1.641(3)
B1 C71 1.647(3)
B1 C51 1.653(3)
B1 C41 1.655(3)
C1 C5 1.432(3)
C1 C2 1.433(3)
C1 C6 1.496(3)
C2 C3 1.433(3)
C2 C7 1.500(3)
C3 C4 1.443(3)
C3 C8 1.499(3)
C4 C5 1.434(3)
C4 C9 1.495(3)
C5 C10 1.494(3)
C11 C16 1.422(3)
C11 C12 1.429(3)
C12 C13 1.410(3)
C13 C14 1.405(3)
C14 C15 1.408(3)
C15 C16 1.410(3)
C21 C26 1.389(3)
C21 C22 1.399(3)
C22 C23 1.393(3)
C23 C24 1.380(3)
C24 C25 1.390(3)
C25 C26 1.385(3)
C31 C36 1.397(3)
C31 C32 1.400(3)
C32 C33 1.390(3)
C33 C34 1.386(3)
C34 C35 1.387(3)
C35 C36 1.391(3)
C41 C46 1.400(3)
C41 C42 1.409(3)
C42 C43 1.390(3)
C43 C44 1.391(3)
C44 C45 1.385(3)
C45 C46 1.397(3)
C51 C52 1.396(3)
C51 C56 1.406(3)
C52 C53 1.388(3)
C53 C54 1.383(3)
C54 C55 1.385(3)
C55 C56 1.393(3)
C61 C66 1.400(3)
C61 C62 1.411(3)
C62 C63 1.389(3)
C63 C64 1.380(3)
C64 C65 1.387(3)
C65 C66 1.389(3)
C71 C72 1.402(3)
C71 C76 1.415(3)
C72 C73 1.393(3)
C73 C74 1.381(3)
C74 C75 1.390(3)
C75 C76 1.379(3)
